data_7049296
loop_
_publ_author_name
'Cheng, Fu-Yin'
'Tsai, Chen-Yen'
'Huang, Bor-Hunn'
'Lu, Kuan-Yeh'
'Lin, Chu-Chieh'
'Ko, Bao-Tsan'

_publ_section_title
;
 Mono- and dinuclear copper complexes coordinated on NNO-tridentate
 Schiff-base derivatives for copolymerization of cyclohexene oxide and
 cyclic anhydrides.
;
_journal_issue 14
_journal_name_full 'Dalton transactions (Cambridge, England : 2003)'
_journal_page_first 4667
_journal_page_last 4676
_journal_paper_doi 10.1039/c9dt00471h
_journal_volume 48
_journal_year 2019
_chemical_formula_moiety 'C26 H34 Br2 Cu2 N4 O6'
_chemical_formula_sum 'C26 H34 Br2 Cu2 N4 O6'
_chemical_formula_weight 785.47
_space_group_IT_number 2
_space_group_name_Hall '-P 1'
_space_group_name_H-M_alt 'P -1'
_symmetry_cell_setting triclinic
_symmetry_space_group_name_Hall '-P 1'
_symmetry_space_group_name_H-M 'P -1'
_atom_sites_solution_hydrogens geom
_atom_sites_solution_primary direct
_atom_sites_solution_secondary difmap
_audit_creation_method SHELXL-97
_audit_update_record
;
2019-01-29 deposited with the CCDC.    2019-03-08 downloaded from the CCDC.
;
_cell_angle_alpha 96.808(7)
_cell_angle_beta 99.663(7)
_cell_angle_gamma 104.892(7)
_cell_formula_units_Z 1
_cell_length_a 7.9409(6)
_cell_length_b 8.9115(7)
_cell_length_c 10.9709(9)
_cell_measurement_reflns_used 2661
_cell_measurement_temperature 150(2)
_cell_measurement_theta_max 29.0249
_cell_measurement_theta_min 2.7971
_cell_volume 728.91(11)
_computing_cell_refinement 'CrysAlisPro, Oxford Diffraction Ltd.'
_computing_data_collection 'CrysAlisPro, Oxford Diffraction Ltd.'
_computing_data_reduction 'CrysAlisPro, Oxford Diffraction Ltd.'
_computing_molecular_graphics 'SHELXS-97 (Sheldrick, 2008)'
_computing_publication_material 'SHELXS-97 (Sheldrick, 2008)'
_computing_structure_refinement 'SHELXL-97 (Sheldrick, 2008)'
_computing_structure_solution 'SHELXS-97 (Sheldrick, 2008)'
_diffrn_ambient_temperature 150(2)
_diffrn_detector_area_resol_mean 16.0690
_diffrn_measured_fraction_theta_full 0.999
_diffrn_measured_fraction_theta_max 0.986
_diffrn_measurement_device_type 'Xcalibur, Sapphire3, Gemini'
_diffrn_measurement_method '\w scans'
_diffrn_radiation_monochromator graphite
_diffrn_radiation_source 'fine-focus sealed tube'
_diffrn_radiation_type MoK\a
_diffrn_radiation_wavelength 0.71073
_diffrn_reflns_av_R_equivalents 0.0287
_diffrn_reflns_av_sigmaI/netI 0.0483
_diffrn_reflns_limit_h_max 9
_diffrn_reflns_limit_h_min -10
_diffrn_reflns_limit_k_max 11
_diffrn_reflns_limit_k_min -11
_diffrn_reflns_limit_l_max 13
_diffrn_reflns_limit_l_min -13
_diffrn_reflns_number 6597
_diffrn_reflns_theta_full 26.00
_diffrn_reflns_theta_max 26.99
_diffrn_reflns_theta_min 2.80
_exptl_absorpt_coefficient_mu 4.247
_exptl_absorpt_correction_T_max 1.00000
_exptl_absorpt_correction_T_min 0.85615
_exptl_absorpt_correction_type multi-scan
_exptl_absorpt_process_details
; 
CrysAlisPro, Agilent Technologies, 
Version 1.171.35.21 (release 20-01-2012 CrysAlis171 .NET) 
(compiled Jan 23 2012,18:06:46) 
Empirical absorption correction using spherical harmonics, 
 implemented in SCALE3 ABSPACK scaling algorithm. 
;
_exptl_crystal_colour blue
_exptl_crystal_density_diffrn 1.789
_exptl_crystal_density_method 'not measured'
_exptl_crystal_description cubic
_exptl_crystal_F_000 394
_exptl_crystal_size_max 0.30
_exptl_crystal_size_mid 0.30
_exptl_crystal_size_min 0.30
_refine_diff_density_max 0.382
_refine_diff_density_min -0.517
_refine_diff_density_rms 0.081
_refine_ls_extinction_method none
_refine_ls_goodness_of_fit_ref 1.023
_refine_ls_hydrogen_treatment mixed
_refine_ls_matrix_type full
_refine_ls_number_parameters 181
_refine_ls_number_reflns 3125
_refine_ls_number_restraints 0
_refine_ls_restrained_S_all 1.023
_refine_ls_R_factor_all 0.0400
_refine_ls_R_factor_gt 0.0302
_refine_ls_shift/su_max 0.001
_refine_ls_shift/su_mean 0.000
_refine_ls_structure_factor_coef Fsqd
_refine_ls_weighting_details 'calc w=1/[\s^2^(Fo^2^)+(0.0250P)^2^+0.0000P] where P=(Fo^2^+2Fc^2^)/3'
_refine_ls_weighting_scheme calc
_refine_ls_wR_factor_gt 0.0626
_refine_ls_wR_factor_ref 0.0662
_reflns_number_gt 2640
_reflns_number_total 3125
_reflns_threshold_expression >2sigma(I)
_cod_data_source_file c9dt00471h2.cif
_cod_data_source_block aldl2cu
_cod_depositor_comments 'Adding full bibliography for 7049294--7049302.cif.'
_cod_original_cell_volume 728.91(10)
_cod_database_code 7049296

loop_
_symmetry_equiv_pos_as_xyz
'x, y, z'
'-x, -y, -z'

loop_
_atom_site_label
_atom_site_type_symbol
_atom_site_fract_x
_atom_site_fract_y
_atom_site_fract_z
_atom_site_U_iso_or_equiv
_atom_site_adp_type
_atom_site_occupancy
_atom_site_symmetry_multiplicity
_atom_site_calc_flag
_atom_site_refinement_flags
Cu1 Cu -0.49005(4) 0.18387(3) 0.45803(3) 0.01384(9) Uani 1 1 d .
Br1 Br -0.03152(5) 0.77064(4) 1.02667(3) 0.04248(12) Uani 1 1 d .
O1 O -0.5304(2) 0.25782(19) 0.62156(17) 0.0195(4) Uani 1 1 d .
O2 O -0.6692(2) -0.01767(18) 0.44560(16) 0.0152(4) Uani 1 1 d .
O3 O -0.8662(2) 0.1014(2) 0.36700(18) 0.0254(5) Uani 1 1 d .
N1 N -0.3248(3) 0.3896(2) 0.4580(2) 0.0154(5) Uani 1 1 d .
N2 N -0.4491(3) 0.1363(2) 0.27515(19) 0.0142(5) Uani 1 1 d .
C1 C -0.4189(3) 0.3693(3) 0.7060(2) 0.0161(6) Uani 1 1 d .
C2 C -0.2823(3) 0.4925(3) 0.6786(2) 0.0162(6) Uani 1 1 d .
C3 C -0.1687(4) 0.6112(3) 0.7756(3) 0.0193(6) Uani 1 1 d .
H3A H -0.0810 0.6944 0.7561 0.023 Uiso 1 1 calc R
C4 C -0.1842(4) 0.6075(3) 0.8977(3) 0.0230(6) Uani 1 1 d .
C5 C -0.3163(4) 0.4893(3) 0.9275(3) 0.0227(6) Uani 1 1 d .
H5A H -0.3265 0.4878 1.0125 0.027 Uiso 1 1 calc R
C6 C -0.4310(4) 0.3755(3) 0.8343(3) 0.0205(6) Uani 1 1 d .
H6A H -0.5223 0.2976 0.8561 0.025 Uiso 1 1 calc R
C7 C -0.2557(3) 0.5012(3) 0.5530(2) 0.0157(5) Uani 1 1 d .
H7A H -0.1814 0.5969 0.5389 0.019 Uiso 1 1 calc R
C8 C -0.2734(3) 0.4142(3) 0.3378(2) 0.0174(6) Uani 1 1 d .
H8A H -0.1528 0.4018 0.3390 0.021 Uiso 1 1 calc R
H8B H -0.2719 0.5219 0.3228 0.021 Uiso 1 1 calc R
C9 C -0.4077(3) 0.2936(3) 0.2352(2) 0.0170(6) Uani 1 1 d .
H9A H -0.5181 0.3262 0.2165 0.020 Uiso 1 1 calc R
H9B H -0.3592 0.2871 0.1579 0.020 Uiso 1 1 calc R
C10 C -0.6039(4) 0.0294(3) 0.1838(2) 0.0214(6) Uani 1 1 d .
H10A H -0.5722 0.0140 0.1016 0.032 Uiso 1 1 calc R
H10B H -0.7037 0.0758 0.1772 0.032 Uiso 1 1 calc R
H10C H -0.6384 -0.0724 0.2120 0.032 Uiso 1 1 calc R
C11 C -0.2956(3) 0.0696(3) 0.2774(3) 0.0201(6) Uani 1 1 d .
H11A H -0.2769 0.0475 0.1918 0.030 Uiso 1 1 calc R
H11B H -0.3202 -0.0283 0.3121 0.030 Uiso 1 1 calc R
H11C H -0.1884 0.1456 0.3297 0.030 Uiso 1 1 calc R
C12 C -0.8289(3) -0.0178(3) 0.3974(2) 0.0159(6) Uani 1 1 d .
C13 C -0.9693(3) -0.1733(3) 0.3771(3) 0.0221(6) Uani 1 1 d .
H13A H -1.0852 -0.1607 0.3407 0.033 Uiso 1 1 calc R
H13B H -0.9746 -0.2097 0.4576 0.033 Uiso 1 1 calc R
H13C H -0.9395 -0.2510 0.3198 0.033 Uiso 1 1 calc R

loop_
_atom_site_aniso_label
_atom_site_aniso_U_11
_atom_site_aniso_U_22
_atom_site_aniso_U_33
_atom_site_aniso_U_23
_atom_site_aniso_U_13
_atom_site_aniso_U_12
Cu1 0.01320(18) 0.01014(16) 0.01771(17) 0.00272(12) 0.00531(13) 0.00099(13)
Br1 0.0463(2) 0.0394(2) 0.02535(18) -0.00465(14) -0.00718(15) -0.00273(17)
O1 0.0211(10) 0.0133(9) 0.0229(10) 0.0003(7) 0.0104(8) 0.0001(8)
O2 0.0116(9) 0.0128(9) 0.0199(10) 0.0047(7) 0.0021(8) 0.0011(8)
O3 0.0208(11) 0.0225(11) 0.0358(12) 0.0121(9) 0.0051(9) 0.0086(9)
N1 0.0136(11) 0.0133(11) 0.0201(12) 0.0038(9) 0.0062(9) 0.0030(10)
N2 0.0141(11) 0.0101(11) 0.0180(11) 0.0032(8) 0.0038(9) 0.0021(9)
C1 0.0179(14) 0.0100(13) 0.0226(14) 0.0027(10) 0.0052(12) 0.0071(12)
C2 0.0185(14) 0.0103(13) 0.0217(14) 0.0041(10) 0.0059(11) 0.0057(12)
C3 0.0183(15) 0.0142(14) 0.0252(15) 0.0031(11) 0.0035(12) 0.0048(12)
C4 0.0245(16) 0.0196(15) 0.0213(15) -0.0009(11) -0.0027(12) 0.0068(13)
C5 0.0337(17) 0.0201(15) 0.0180(14) 0.0051(11) 0.0058(13) 0.0130(14)
C6 0.0259(16) 0.0140(13) 0.0261(15) 0.0069(11) 0.0114(13) 0.0080(13)
C7 0.0106(13) 0.0132(13) 0.0238(14) 0.0061(11) 0.0049(11) 0.0019(11)
C8 0.0182(14) 0.0131(13) 0.0226(14) 0.0039(10) 0.0086(12) 0.0039(12)
C9 0.0191(14) 0.0159(13) 0.0174(13) 0.0068(10) 0.0049(11) 0.0049(12)
C10 0.0206(15) 0.0192(14) 0.0187(14) 0.0002(11) 0.0024(12) -0.0018(13)
C11 0.0215(15) 0.0189(14) 0.0238(15) 0.0060(11) 0.0089(12) 0.0088(13)
C12 0.0133(14) 0.0176(14) 0.0162(13) 0.0023(10) 0.0047(11) 0.0025(12)
C13 0.0151(14) 0.0230(15) 0.0245(15) 0.0046(11) 0.0036(12) -0.0013(13)

loop_
_atom_type_symbol
_atom_type_description
_atom_type_scat_dispersion_real
_atom_type_scat_dispersion_imag
_atom_type_scat_source
C C 0.0033 0.0016 'International Tables Vol C Tables 4.2.6.8 and 6.1.1.4'
H H 0.0000 0.0000 'International Tables Vol C Tables 4.2.6.8 and 6.1.1.4'
N N 0.0061 0.0033 'International Tables Vol C Tables 4.2.6.8 and 6.1.1.4'
O O 0.0106 0.0060 'International Tables Vol C Tables 4.2.6.8 and 6.1.1.4'
Br Br -0.2901 2.4595 'International Tables Vol C Tables 4.2.6.8 and 6.1.1.4'
Cu Cu 0.3201 1.2651 'International Tables Vol C Tables 4.2.6.8 and 6.1.1.4'

loop_
_geom_angle_atom_site_label_1
_geom_angle_atom_site_label_2
_geom_angle_atom_site_label_3
_geom_angle
_geom_angle_site_symmetry_3
O1 Cu1 O2 90.99(7) .
O1 Cu1 N1 91.04(8) .
O2 Cu1 N1 174.90(8) .
O1 Cu1 N2 171.57(7) .
O2 Cu1 N2 94.71(7) .
N1 Cu1 N2 82.78(8) .
O1 Cu1 O2 88.93(7) 2_456
O2 Cu1 O2 74.71(7) 2_456
N1 Cu1 O2 110.00(7) 2_456
N2 Cu1 O2 98.56(7) 2_456
C1 O1 Cu1 125.48(16) .
C12 O2 Cu1 113.97(15) .
C12 O2 Cu1 140.59(16) 2_456
Cu1 O2 Cu1 105.29(7) 2_456
C7 N1 C8 118.0(2) .
C7 N1 Cu1 126.24(18) .
C8 N1 Cu1 115.69(15) .
C11 N2 C10 108.73(18) .
C11 N2 C9 110.6(2) .
C10 N2 C9 108.4(2) .
C11 N2 Cu1 109.71(15) .
C10 N2 Cu1 115.34(16) .
C9 N2 Cu1 103.98(14) .
O1 C1 C2 124.0(2) .
O1 C1 C6 119.9(2) .
C2 C1 C6 116.2(2) .
C3 C2 C1 120.5(2) .
C3 C2 C7 117.5(2) .
C1 C2 C7 122.1(2) .
C4 C3 C2 120.4(3) .
C4 C3 H3A 119.8 .
C2 C3 H3A 119.8 .
C3 C4 C5 120.6(3) .
C3 C4 Br1 119.6(2) .
C5 C4 Br1 119.8(2) .
C6 C5 C4 119.9(3) .
C6 C5 H5A 120.1 .
C4 C5 H5A 120.1 .
C5 C6 C1 122.5(3) .
C5 C6 H6A 118.8 .
C1 C6 H6A 118.8 .
N1 C7 C2 125.1(2) .
N1 C7 H7A 117.4 .
C2 C7 H7A 117.4 .
N1 C8 C9 108.1(2) .
N1 C8 H8A 110.1 .
C9 C8 H8A 110.1 .
N1 C8 H8B 110.1 .
C9 C8 H8B 110.1 .
H8A C8 H8B 108.4 .
N2 C9 C8 110.2(2) .
N2 C9 H9A 109.6 .
C8 C9 H9A 109.6 .
N2 C9 H9B 109.6 .
C8 C9 H9B 109.6 .
H9A C9 H9B 108.1 .
N2 C10 H10A 109.5 .
N2 C10 H10B 109.5 .
H10A C10 H10B 109.5 .
N2 C10 H10C 109.5 .
H10A C10 H10C 109.5 .
H10B C10 H10C 109.5 .
N2 C11 H11A 109.5 .
N2 C11 H11B 109.5 .
H11A C11 H11B 109.5 .
N2 C11 H11C 109.5 .
H11A C11 H11C 109.5 .
H11B C11 H11C 109.5 .
O3 C12 O2 122.8(2) .
O3 C12 C13 121.3(2) .
O2 C12 C13 115.9(2) .
C12 C13 H13A 109.5 .
C12 C13 H13B 109.5 .
H13A C13 H13B 109.5 .
C12 C13 H13C 109.5 .
H13A C13 H13C 109.5 .
H13B C13 H13C 109.5 .

loop_
_geom_bond_atom_site_label_1
_geom_bond_atom_site_label_2
_geom_bond_distance
_geom_bond_site_symmetry_2
Cu1 O1 1.9435(17) .
Cu1 O2 1.9574(17) .
Cu1 N1 1.961(2) .
Cu1 N2 2.097(2) .
Cu1 O2 2.4073(16) 2_456
Br1 C4 1.901(3) .
O1 C1 1.297(3) .
O2 C12 1.289(3) .
O2 Cu1 2.4074(16) 2_456
O3 C12 1.242(3) .
N1 C7 1.288(3) .
N1 C8 1.469(3) .
N2 C11 1.485(3) .
N2 C10 1.476(3) .
N2 C9 1.491(3) .
C1 C2 1.431(3) .
C1 C6 1.423(4) .
C2 C3 1.409(4) .
C2 C7 1.437(4) .
C3 C4 1.369(4) .
C3 H3A 0.9500 .
C4 C5 1.395(4) .
C5 C6 1.368(4) .
C5 H5A 0.9500 .
C6 H6A 0.9500 .
C7 H7A 0.9500 .
C8 C9 1.510(3) .
C8 H8A 0.9900 .
C8 H8B 0.9900 .
C9 H9A 0.9900 .
C9 H9B 0.9900 .
C10 H10A 0.9800 .
C10 H10B 0.9800 .
C10 H10C 0.9800 .
C11 H11A 0.9800 .
C11 H11B 0.9800 .
C11 H11C 0.9800 .
C12 C13 1.504(3) .
C13 H13A 0.9800 .
C13 H13B 0.9800 .
C13 H13C 0.9800 .
